data_7128534
loop_
_publ_author_name
'Liu, Kun'
'Huang, Kaiwei'
'Lv, Anqi'
'Ye, Wenpeng'
'Yang, Yijun'
'Shen, Kang'
'Zhi, Jiahuan'
'Wang, He'
'Zhang, Renxiang'
'Wang, Jiamin'
'Ma, Huili'
'Shi, Huifang'
'Yao, Wei'
'An, Zhongfu'
'Huang, Wei'

_publ_section_title
;
 Tunable microstructures of ultralong organic phosphorescence materials.
;
_journal_issue 59
_journal_name_full 'Chemical communications (Cambridge, England)'
_journal_page_first 7276
_journal_page_last 7279
_journal_paper_doi 10.1039/d1cc01563j
_journal_volume 57
_journal_year 2021
_chemical_formula_sum 'C30 H18 Br2 N2'
_chemical_formula_weight 566.26
_space_group_crystal_system monoclinic
_space_group_IT_number 14
_space_group_name_Hall '-P 2yn'
_space_group_name_H-M_alt 'P 1 21/n 1'
_atom_sites_solution_hydrogens geom
_audit_creation_method SHELXL-2014/7
_audit_update_record
;
2021-05-11 deposited with the CCDC.	2021-06-09 downloaded from the CCDC.
;
_cell_angle_alpha 90
_cell_angle_beta 99.317(9)
_cell_angle_gamma 90
_cell_formula_units_Z 2
_cell_length_a 8.462(3)
_cell_length_b 8.889(3)
_cell_length_c 15.712(5)
_cell_measurement_reflns_used 4419
_cell_measurement_temperature 299(2)
_cell_measurement_theta_max 30.51
_cell_measurement_theta_min 2.44
_cell_volume 1166.2(7)
_computing_data_collection 'Bruker SMART'
_computing_data_reduction 'Bruker SAINT'
_computing_publication_material 'Bruker SHELXTL'
_computing_structure_refinement 'SHELXL-2014/7 (Sheldrick, 2014)'
_diffrn_ambient_temperature 299(2)
_diffrn_measured_fraction_theta_full 0.998
_diffrn_measured_fraction_theta_max 0.995
_diffrn_measurement_device_type 'CCD area detector'
_diffrn_measurement_method 'phi and omega scans'
_diffrn_radiation_type MoK\a
_diffrn_radiation_wavelength 0.71073
_diffrn_reflns_av_R_equivalents 0.0333
_diffrn_reflns_av_unetI/netI 0.0406
_diffrn_reflns_Laue_measured_fraction_full 0.998
_diffrn_reflns_Laue_measured_fraction_max 0.995
_diffrn_reflns_limit_h_max 12
_diffrn_reflns_limit_h_min -12
_diffrn_reflns_limit_k_max 12
_diffrn_reflns_limit_k_min -13
_diffrn_reflns_limit_l_max 23
_diffrn_reflns_limit_l_min -16
_diffrn_reflns_number 12336
_diffrn_reflns_point_group_measured_fraction_full 0.998
_diffrn_reflns_point_group_measured_fraction_max 0.995
_diffrn_reflns_theta_full 25.242
_diffrn_reflns_theta_max 31.677
_diffrn_reflns_theta_min 2.576
_exptl_absorpt_coefficient_mu 3.496
_exptl_absorpt_correction_T_max 0.808
_exptl_absorpt_correction_T_min 0.449
_exptl_absorpt_correction_type multi-scan
_exptl_absorpt_process_details 'SADABS; Bruker, 2000'
_exptl_crystal_colour colorless
_exptl_crystal_density_diffrn 1.612
_exptl_crystal_description rectangular
_exptl_crystal_F_000 564
_exptl_crystal_size_max 0.552
_exptl_crystal_size_mid 0.193
_exptl_crystal_size_min 0.061
_refine_diff_density_max 1.538
_refine_diff_density_min -0.751
_refine_diff_density_rms 0.087
_refine_ls_extinction_method none
_refine_ls_goodness_of_fit_ref 1.025
_refine_ls_hydrogen_treatment constr
_refine_ls_matrix_type full
_refine_ls_number_parameters 154
_refine_ls_number_reflns 3919
_refine_ls_number_restraints 0
_refine_ls_restrained_S_all 1.025
_refine_ls_R_factor_all 0.0829
_refine_ls_R_factor_gt 0.0444
_refine_ls_shift/su_max 0.001
_refine_ls_shift/su_mean 0.000
_refine_ls_structure_factor_coef Fsqd
_refine_ls_weighting_details 'w=1/[\s^2^(Fo^2^)+(0.0656P)^2^+0.6146P] where P=(Fo^2^+2Fc^2^)/3'
_refine_ls_weighting_scheme calc
_refine_ls_wR_factor_gt 0.1160
_refine_ls_wR_factor_ref 0.1344
_reflns_Friedel_coverage 0.000
_reflns_number_gt 2492
_reflns_number_total 3938
_reflns_threshold_expression 'I > 2\s(I)'
_cod_data_source_file d1cc01563j2.cif
_cod_data_source_block Rectangular
_cod_depositor_comments 'Adding full bibliography for 7128533--7128535.cif.'
_cod_original_sg_symbol_H-M 'P 21/n'
_cod_database_code 7128534
_shelx_shelxl_version_number 2014/7
_shelx_space_group_comment
;
The symmetry employed for this shelxl refinement is uniquely defined
by the following loop, which should always be used as a source of
symmetry information in preference to the above space-group names.
They are only intended as comments.
;

loop_
_space_group_symop_operation_xyz
'x, y, z'
'-x+1/2, y+1/2, -z+1/2'
'-x, -y, -z'
'x-1/2, -y-1/2, z-1/2'

loop_
_atom_site_label
_atom_site_type_symbol
_atom_site_fract_x
_atom_site_fract_y
_atom_site_fract_z
_atom_site_U_iso_or_equiv
_atom_site_adp_type
_atom_site_occupancy
_atom_site_site_symmetry_order
_atom_site_calc_flag
_atom_site_refinement_flags_posn
_atom_site_refinement_flags_adp
_atom_site_refinement_flags_occupancy
_atom_site_disorder_assembly
_atom_site_disorder_group
Br1 Br 0.06947(4) 0.33036(3) 0.58930(2) 0.05506(14) Uani 1 1 d . . . . .
C1 C 0.0846(3) 0.3066(3) 0.34352(17) 0.0363(5) Uani 1 1 d . . . . .
C2 C -0.0717(4) 0.3107(3) 0.3021(2) 0.0455(7) Uani 1 1 d . . . . .
H2 H -0.1488 0.2470 0.3183 0.055 Uiso 1 1 calc R U . . .
C3 C -0.1101(5) 0.4131(4) 0.2353(2) 0.0564(8) Uani 1 1 d . . . . .
H3 H -0.2147 0.4180 0.2060 0.068 Uiso 1 1 calc R U . . .
C4 C 0.0057(5) 0.5086(4) 0.2114(2) 0.0602(9) Uani 1 1 d . . . . .
H4 H -0.0232 0.5773 0.1670 0.072 Uiso 1 1 calc R U . . .
C5 C 0.1624(4) 0.5031(3) 0.2526(2) 0.0512(8) Uani 1 1 d . . . . .
H5 H 0.2389 0.5667 0.2357 0.061 Uiso 1 1 calc R U . . .
C6 C 0.2045(4) 0.4015(3) 0.31957(19) 0.0408(6) Uani 1 1 d . . . . .
C7 C 0.3519(4) 0.3686(3) 0.3769(2) 0.0409(6) Uani 1 1 d . . . . .
C8 C 0.5101(4) 0.4220(4) 0.3859(2) 0.0542(9) Uani 1 1 d . . . . .
H8 H 0.5376 0.4957 0.3489 0.065 Uiso 1 1 calc R U . . .
C9 C 0.6238(4) 0.3640(4) 0.4502(3) 0.0593(9) Uani 1 1 d . . . . .
H9 H 0.7288 0.3984 0.4560 0.071 Uiso 1 1 calc R U . . .
C10 C 0.5843(4) 0.2548(4) 0.5065(2) 0.0555(8) Uani 1 1 d . . . . .
H10 H 0.6631 0.2190 0.5500 0.067 Uiso 1 1 calc R U . . .
C11 C 0.4300(3) 0.1979(3) 0.4993(2) 0.0452(7) Uani 1 1 d . . . . .
H11 H 0.4040 0.1237 0.5364 0.054 Uiso 1 1 calc R U . . .
C12 C 0.3167(3) 0.2565(3) 0.43467(18) 0.0361(5) Uani 1 1 d . . . . .
C13 C 0.0747(3) 0.1103(3) 0.45730(16) 0.0312(5) Uani 1 1 d . . . . .
C14 C 0.0331(3) 0.1394(3) 0.53725(18) 0.0336(5) Uani 1 1 d . . . . .
C15 C -0.0403(3) 0.0302(3) 0.57995(17) 0.0344(5) Uani 1 1 d . . . . .
H15 H -0.0669 0.0510 0.6339 0.041 Uiso 1 1 calc R U . . .
N1 N 0.1544(3) 0.2188(3) 0.41296(15) 0.0370(5) Uani 1 1 d . . . . .

loop_
_atom_site_aniso_label
_atom_site_aniso_U_11
_atom_site_aniso_U_22
_atom_site_aniso_U_33
_atom_site_aniso_U_23
_atom_site_aniso_U_13
_atom_site_aniso_U_12
Br1 0.0665(2) 0.03412(17) 0.0694(3) -0.01583(13) 0.02536(17) -0.01401(12)
C1 0.0455(15) 0.0301(11) 0.0362(13) 0.0029(10) 0.0153(11) -0.0027(10)
C2 0.0509(17) 0.0450(15) 0.0409(15) 0.0009(12) 0.0081(12) -0.0081(12)
C3 0.070(2) 0.0532(18) 0.0427(17) 0.0047(14) 0.0000(15) 0.0039(16)
C4 0.095(3) 0.0464(17) 0.0406(17) 0.0117(14) 0.0148(17) 0.0049(17)
C5 0.076(2) 0.0375(14) 0.0463(16) 0.0065(12) 0.0277(16) -0.0038(14)
C6 0.0555(16) 0.0290(12) 0.0434(15) 0.0007(11) 0.0245(12) -0.0045(11)
C7 0.0482(15) 0.0292(11) 0.0506(16) -0.0030(11) 0.0239(13) -0.0076(11)
C8 0.0539(18) 0.0390(14) 0.079(2) -0.0054(15) 0.0381(17) -0.0159(13)
C9 0.0357(16) 0.0583(19) 0.087(3) -0.0131(19) 0.0188(16) -0.0148(14)
C10 0.0406(17) 0.0548(19) 0.071(2) -0.0064(17) 0.0099(15) -0.0015(14)
C11 0.0375(15) 0.0432(14) 0.0558(18) 0.0005(13) 0.0102(13) -0.0041(11)
C12 0.0365(13) 0.0297(11) 0.0451(14) -0.0029(11) 0.0153(11) -0.0077(10)
C13 0.0275(11) 0.0302(11) 0.0371(13) 0.0048(10) 0.0090(9) -0.0056(9)
C14 0.0349(12) 0.0259(10) 0.0407(14) -0.0037(10) 0.0082(10) -0.0060(9)
C15 0.0385(13) 0.0338(12) 0.0332(13) -0.0020(10) 0.0123(10) -0.0065(10)
N1 0.0359(11) 0.0328(10) 0.0438(12) 0.0085(10) 0.0108(9) -0.0091(9)

loop_
_atom_type_symbol
_atom_type_description
_atom_type_scat_dispersion_real
_atom_type_scat_dispersion_imag
_atom_type_scat_source
C C 0.0033 0.0016 'International Tables Vol C Tables 4.2.6.8 and 6.1.1.4'
H H 0.0000 0.0000 'International Tables Vol C Tables 4.2.6.8 and 6.1.1.4'
Br Br -0.2901 2.4595 'International Tables Vol C Tables 4.2.6.8 and 6.1.1.4'
N N 0.0061 0.0033 'International Tables Vol C Tables 4.2.6.8 and 6.1.1.4'

loop_
_geom_angle_atom_site_label_1
_geom_angle_atom_site_label_2
_geom_angle_atom_site_label_3
_geom_angle
_geom_angle_site_symmetry_1
_geom_angle_site_symmetry_3
_geom_angle_publ_flag
C2 C1 N1 129.6(2) . . ?
C2 C1 C6 122.2(3) . . ?
N1 C1 C6 108.1(2) . . ?
C1 C2 C3 117.7(3) . . ?
C1 C2 H2 121.2 . . ?
C3 C2 H2 121.2 . . ?
C2 C3 C4 120.9(3) . . ?
C2 C3 H3 119.5 . . ?
C4 C3 H3 119.5 . . ?
C5 C4 C3 121.1(3) . . ?
C5 C4 H4 119.4 . . ?
C3 C4 H4 119.4 . . ?
C4 C5 C6 119.2(3) . . ?
C4 C5 H5 120.4 . . ?
C6 C5 H5 120.4 . . ?
C5 C6 C1 118.8(3) . . ?
C5 C6 C7 133.9(3) . . ?
C1 C6 C7 107.3(2) . . ?
C8 C7 C12 118.0(3) . . ?
C8 C7 C6 134.9(3) . . ?
C12 C7 C6 107.0(2) . . ?
C9 C8 C7 119.2(3) . . ?
C9 C8 H8 120.4 . . ?
C7 C8 H8 120.4 . . ?
C8 C9 C10 121.1(3) . . ?
C8 C9 H9 119.4 . . ?
C10 C9 H9 119.4 . . ?
C11 C10 C9 121.5(3) . . ?
C11 C10 H10 119.3 . . ?
C9 C10 H10 119.3 . . ?
C12 C11 C10 117.0(3) . . ?
C12 C11 H11 121.5 . . ?
C10 C11 H11 121.5 . . ?
C11 C12 N1 128.7(2) . . ?
C11 C12 C7 123.1(3) . . ?
N1 C12 C7 108.2(2) . . ?
C14 C13 C15 118.9(2) . 3_556 ?
C14 C13 N1 122.0(2) . . ?
C15 C13 N1 119.1(2) 3_556 . ?
C15 C14 C13 120.7(2) . . ?
C15 C14 Br1 118.4(2) . . ?
C13 C14 Br1 120.91(18) . . ?
C14 C15 C13 120.4(2) . 3_556 ?
C14 C15 H15 119.8 . . ?
C13 C15 H15 119.8 3_556 . ?
C1 N1 C12 109.3(2) . . ?
C1 N1 C13 126.1(2) . . ?
C12 N1 C13 124.5(2) . . ?

loop_
_geom_bond_atom_site_label_1
_geom_bond_atom_site_label_2
_geom_bond_distance
_geom_bond_site_symmetry_2
_geom_bond_publ_flag
Br1 C14 1.888(2) . ?
C1 C2 1.377(4) . ?
C1 N1 1.393(3) . ?
C1 C6 1.417(4) . ?
C2 C3 1.388(5) . ?
C2 H2 0.9300 . ?
C3 C4 1.393(5) . ?
C3 H3 0.9300 . ?
C4 C5 1.379(5) . ?
C4 H4 0.9300 . ?
C5 C6 1.389(4) . ?
C5 H5 0.9300 . ?
C6 C7 1.445(5) . ?
C7 C8 1.406(4) . ?
C7 C12 1.412(4) . ?
C8 C9 1.378(6) . ?
C8 H8 0.9300 . ?
C9 C10 1.391(5) . ?
C9 H9 0.9300 . ?
C10 C11 1.387(4) . ?
C10 H10 0.9300 . ?
C11 C12 1.381(4) . ?
C11 H11 0.9300 . ?
C12 N1 1.401(3) . ?
C13 C14 1.383(4) . ?
C13 C15 1.390(3) 3_556 ?
C13 N1 1.422(3) . ?
C14 C15 1.383(3) . ?
C15 C13 1.390(3) 3_556 ?
C15 H15 0.9300 . ?

loop_
_geom_torsion_atom_site_label_1
_geom_torsion_atom_site_label_2
_geom_torsion_atom_site_label_3
_geom_torsion_atom_site_label_4
_geom_torsion
_geom_torsion_site_symmetry_1
_geom_torsion_site_symmetry_2
_geom_torsion_site_symmetry_3
_geom_torsion_site_symmetry_4
_geom_torsion_publ_flag
N1 C1 C2 C3 178.3(3) . . . . ?
C6 C1 C2 C3 -0.5(4) . . . . ?
C1 C2 C3 C4 -0.2(5) . . . . ?
C2 C3 C4 C5 0.9(5) . . . . ?
C3 C4 C5 C6 -0.7(5) . . . . ?
C4 C5 C6 C1 0.0(4) . . . . ?
C4 C5 C6 C7 -178.1(3) . . . . ?
C2 C1 C6 C5 0.7(4) . . . . ?
N1 C1 C6 C5 -178.4(2) . . . . ?
C2 C1 C6 C7 179.2(3) . . . . ?
N1 C1 C6 C7 0.2(3) . . . . ?
C5 C6 C7 C8 -2.4(6) . . . . ?
C1 C6 C7 C8 179.4(3) . . . . ?
C5 C6 C7 C12 177.4(3) . . . . ?
C1 C6 C7 C12 -0.9(3) . . . . ?
C12 C7 C8 C9 -0.1(4) . . . . ?
C6 C7 C8 C9 179.6(3) . . . . ?
C7 C8 C9 C10 -0.6(5) . . . . ?
C8 C9 C10 C11 1.2(5) . . . . ?
C9 C10 C11 C12 -1.1(5) . . . . ?
C10 C11 C12 N1 179.4(3) . . . . ?
C10 C11 C12 C7 0.4(4) . . . . ?
C8 C7 C12 C11 0.2(4) . . . . ?
C6 C7 C12 C11 -179.6(3) . . . . ?
C8 C7 C12 N1 -179.0(2) . . . . ?
C6 C7 C12 N1 1.2(3) . . . . ?
C15 C13 C14 C15 0.6(4) 3_556 . . . ?
N1 C13 C14 C15 -178.2(2) . . . . ?
C15 C13 C14 Br1 -177.68(19) 3_556 . . . ?
N1 C13 C14 Br1 3.6(4) . . . . ?
C13 C14 C15 C13 -0.6(4) . . . 3_556 ?
Br1 C14 C15 C13 177.71(19) . . . 3_556 ?
C2 C1 N1 C12 -178.4(3) . . . . ?
C6 C1 N1 C12 0.6(3) . . . . ?
C2 C1 N1 C13 0.0(5) . . . . ?
C6 C1 N1 C13 178.9(2) . . . . ?
C11 C12 N1 C1 179.8(3) . . . . ?
C7 C12 N1 C1 -1.1(3) . . . . ?
C11 C12 N1 C13 1.3(4) . . . . ?
C7 C12 N1 C13 -179.5(2) . . . . ?
C14 C13 N1 C1 -103.2(3) . . . . ?
C15 C13 N1 C1 78.0(3) 3_556 . . . ?
C14 C13 N1 C12 74.9(4) . . . . ?
C15 C13 N1 C12 -103.8(3) 3_556 . . . ?
